data_2021229
loop_
_publ_author_name
'Roitershtein, Dmitrii M.'
'Minashina, Kseniya I.'
'Minyaev, Mikhail E.'
'Ananyev, Ivan V.'
'Lyssenko, Konstantin A.'
'Tavtorkin, Alexander N.'
'Nifant'ev, Ilya E.'

_publ_section_title
;
 Different coordination modes of
 <i>trans</i>-2-{[(2-methoxyphenyl)imino]methyl}phenoxide in rare-earth
 complexes: influence of the metal cation radius and the number of ligands
 on steric congestion and ligand coordination modes
;
_journal_issue 10
_journal_name_full 'Acta Crystallographica Section C'
_journal_page_first 1105
_journal_page_last 1115
_journal_paper_doi 10.1107/S2053229618012421
_journal_volume 74
_journal_year 2018
_chemical_formula_iupac '[La (C14 H12 N O2)3]'
_chemical_formula_moiety 'C42 H36 La N3 O6'
_chemical_formula_sum 'C42 H36 La N3 O6'
_chemical_formula_weight 817.65
_chemical_name_systematic Tris(2-{[(2-methoxyphenyl)imino]methyl}phenolato-\k^3^<i>O</i>,<i>N</i>,<i>O</i>')lanthanum
_space_group_crystal_system triclinic
_space_group_IT_number 2
_space_group_name_Hall '-P 1'
_space_group_name_H-M_alt 'P -1'
_symmetry_space_group_name_Hall '-P 1'
_symmetry_space_group_name_H-M 'P -1'
_atom_sites_solution_hydrogens geom
_atom_sites_solution_primary direct
_atom_sites_solution_secondary difmap
_audit_creation_method SHELXL-2017/1
_cell_angle_alpha 79.209(5)
_cell_angle_beta 86.351(5)
_cell_angle_gamma 73.384(5)
_cell_formula_units_Z 2
_cell_length_a 8.0705(18)
_cell_length_b 12.588(3)
_cell_length_c 19.096(4)
_cell_measurement_reflns_used 632
_cell_measurement_temperature 120(2)
_cell_measurement_theta_max 28
_cell_measurement_theta_min 3
_cell_volume 1826.0(7)
_computing_cell_refinement
;
SAINT (Bruker, 2008)
;
_computing_data_collection
;
<i>APEX2</i> (Bruker, 2008)
;
_computing_data_reduction
;
SAINT (Bruker, 2008)
;
_computing_molecular_graphics
;
SHELXTL (Sheldrick, 2015b)
;
_computing_publication_material
;
SHELXTL (Sheldrick, 2015b)
;
_computing_structure_refinement
;
SHELXL2017 (Sheldrick, 2015a)
;
_computing_structure_solution
;
SHELXS (Sheldrick, 2008)
;
_diffrn_ambient_temperature 120(2)
_diffrn_measured_fraction_theta_full 1.000
_diffrn_measured_fraction_theta_max 1.000
_diffrn_measurement_device_type 'Bruker APEXII CCD'
_diffrn_measurement_method '\f and \w scans'
_diffrn_radiation_monochromator graphite
_diffrn_radiation_source 'fine-focus sealed tube'
_diffrn_radiation_type MoK\a
_diffrn_radiation_wavelength 0.71073
_diffrn_reflns_av_R_equivalents 0.0675
_diffrn_reflns_limit_h_max 10
_diffrn_reflns_limit_h_min -10
_diffrn_reflns_limit_k_max 16
_diffrn_reflns_limit_k_min -16
_diffrn_reflns_limit_l_max 25
_diffrn_reflns_limit_l_min -25
_diffrn_reflns_number 21233
_diffrn_reflns_theta_full 25.242
_diffrn_reflns_theta_max 27.999
_diffrn_reflns_theta_min 1.861
_exptl_absorpt_coefficient_mu 1.222
_exptl_absorpt_correction_T_max 0.9341
_exptl_absorpt_correction_T_min 0.7604
_exptl_absorpt_correction_type multi-scan
_exptl_absorpt_process_details
;
(SADABS; Bruker, 2008)
;
_exptl_crystal_colour colourless
_exptl_crystal_density_diffrn 1.487
_exptl_crystal_density_method 'not measured'
_exptl_crystal_description prism
_exptl_crystal_F_000 828
_exptl_crystal_size_max 0.21
_exptl_crystal_size_mid 0.16
_exptl_crystal_size_min 0.12
_refine_diff_density_max 0.889
_refine_diff_density_min -0.727
_refine_ls_extinction_method none
_refine_ls_goodness_of_fit_ref 0.964
_refine_ls_hydrogen_treatment constr
_refine_ls_matrix_type full
_refine_ls_number_parameters 472
_refine_ls_number_reflns 8805
_refine_ls_number_restraints 0
_refine_ls_restrained_S_all 0.964
_refine_ls_R_factor_all 0.0787
_refine_ls_R_factor_gt 0.0465
_refine_ls_shift/su_max 0.001
_refine_ls_shift/su_mean 0.000
_refine_ls_structure_factor_coef Fsqd
_refine_ls_weighting_details 'w=1/[\s^2^(Fo^2^)+(0.0330P)^2^] where P=(Fo^2^+2Fc^2^)/3'
_refine_ls_weighting_scheme calc
_refine_ls_wR_factor_gt 0.0829
_refine_ls_wR_factor_ref 0.0935
_reflns_number_gt 6381
_reflns_number_total 8805
_reflns_threshold_expression 'I > 2\s(I)'
_cod_data_source_file jx3019sup1.cif
_cod_data_source_block mol1
_cod_depositor_comments 'Adding full bibliography for 2021229--2021233.cif.'
_cod_database_code 2021229
_cod_database_fobs_code 2021229
_shelx_space_group_comment
;
The symmetry employed for this shelxl refinement is uniquely defined
by the following loop, which should always be used as a source of
symmetry information in preference to the above space-group names.
They are only intended as comments.
;
_shelx_estimated_absorpt_t_min 0.783
_shelx_estimated_absorpt_t_max 0.867

loop_
_space_group_symop_operation_xyz
'x, y, z'
'-x, -y, -z'

loop_
_atom_site_type_symbol
_atom_site_label
_atom_site_fract_x
_atom_site_fract_y
_atom_site_fract_z
_atom_site_U_iso_or_equiv
_atom_site_adp_type
_atom_site_calc_flag
_atom_site_occupancy
La La1 0.21643(3) 0.10340(2) 0.27348(2) 0.02877(8) Uani d 1
O O1 0.4558(3) -0.0329(2) 0.32647(15) 0.0380(7) Uani d 1
C C1 0.5491(5) -0.1376(3) 0.3394(2) 0.0333(9) Uani d 1
C C2 0.7028(5) -0.1696(4) 0.3795(2) 0.0424(10) Uani d 1
H H2 0.739898 -0.113791 0.396313 0.051 Uiso calc 1
C C3 0.7983(6) -0.2797(4) 0.3943(2) 0.0478(11) Uani d 1
H H3 0.901462 -0.298637 0.420895 0.057 Uiso calc 1
C C4 0.7500(6) -0.3639(4) 0.3721(3) 0.0543(13) Uani d 1
H H4 0.816705 -0.440183 0.384043 0.065 Uiso calc 1
C C5 0.6038(5) -0.3353(4) 0.3325(3) 0.0472(11) Uani d 1
H H5 0.569803 -0.393061 0.316627 0.057 Uiso calc 1
C C6 0.5021(5) -0.2235(3) 0.3144(2) 0.0338(9) Uani d 1
C C7 0.3509(5) -0.2038(3) 0.2729(2) 0.0354(9) Uani d 1
H H7 0.331764 -0.268427 0.259809 0.043 Uiso calc 1
N N1 0.2377(4) -0.1095(3) 0.25123(17) 0.0314(7) Uani d 1
C C8 0.1004(5) -0.1169(4) 0.2105(2) 0.0372(10) Uani d 1
C C9 0.1242(7) -0.1876(4) 0.1610(3) 0.0567(13) Uani d 1
H H9 0.235846 -0.235422 0.153330 0.068 Uiso calc 1
C C10 -0.0161(8) -0.1884(6) 0.1226(3) 0.0769(18) Uani d 1
H H10 0.000347 -0.235311 0.087725 0.092 Uiso calc 1
C C11 -0.1768(8) -0.1220(6) 0.1350(3) 0.0788(18) Uani d 1
H H11 -0.272201 -0.125067 0.109526 0.095 Uiso calc 1
C C12 -0.2040(6) -0.0501(5) 0.1837(3) 0.0609(14) Uani d 1
H H12 -0.316889 -0.004731 0.192382 0.073 Uiso calc 1
C C13 -0.0632(5) -0.0458(4) 0.2196(2) 0.0393(10) Uani d 1
O O2 -0.0713(3) 0.0255(2) 0.26800(16) 0.0410(7) Uani d 1
C C14 -0.2400(5) 0.0958(4) 0.2827(3) 0.0529(13) Uani d 1
H H14A -0.320380 0.049512 0.294767 0.079 Uiso calc 1
H H14B -0.281471 0.153178 0.240529 0.079 Uiso calc 1
H H14C -0.233166 0.132708 0.322894 0.079 Uiso calc 1
O O3 0.3754(4) 0.1055(2) 0.16509(15) 0.0459(8) Uani d 1
C C15 0.4288(5) 0.1664(4) 0.1107(2) 0.0414(10) Uani d 1
C C16 0.4784(7) 0.1256(4) 0.0465(3) 0.0593(14) Uani d 1
H H16 0.469248 0.053186 0.043087 0.071 Uiso calc 1
C C17 0.5393(7) 0.1864(5) -0.0109(2) 0.0618(14) Uani d 1
H H17 0.568950 0.156351 -0.053573 0.074 Uiso calc 1
C C18 0.5582(7) 0.2910(5) -0.0079(3) 0.0608(14) Uani d 1
H H18 0.602633 0.332282 -0.047817 0.073 Uiso calc 1
C C19 0.5123(6) 0.3341(4) 0.0532(2) 0.0527(12) Uani d 1
H H19 0.525875 0.405928 0.055467 0.063 Uiso calc 1
C C20 0.4450(5) 0.2750(4) 0.1132(2) 0.0388(10) Uani d 1
C C21 0.4014(5) 0.3289(3) 0.1750(2) 0.0384(10) Uani d 1
H H21 0.428054 0.398288 0.172366 0.046 Uiso calc 1
N N2 0.3298(4) 0.2924(3) 0.23332(18) 0.0354(8) Uani d 1
C C22 0.2955(5) 0.3612(3) 0.2875(2) 0.0367(10) Uani d 1
C C23 0.2282(6) 0.4769(4) 0.2740(3) 0.0487(12) Uani d 1
H H23 0.207399 0.516038 0.226400 0.058 Uiso calc 1
C C24 0.1908(7) 0.5361(4) 0.3306(3) 0.0599(14) Uani d 1
H H24 0.144791 0.615662 0.321456 0.072 Uiso calc 1
C C25 0.2202(7) 0.4799(5) 0.3989(3) 0.0634(15) Uani d 1
H H25 0.192130 0.520728 0.437129 0.076 Uiso calc 1
C C26 0.2902(6) 0.3641(4) 0.4134(3) 0.0498(12) Uani d 1
H H26 0.313740 0.325698 0.461009 0.060 Uiso calc 1
C C27 0.3254(5) 0.3054(4) 0.3571(2) 0.0385(10) Uani d 1
O O4 0.3932(4) 0.1901(2) 0.36473(15) 0.0444(7) Uani d 1
C C28 0.4384(7) 0.1278(4) 0.4354(2) 0.0585(14) Uani d 1
H H28A 0.524654 0.154993 0.454995 0.088 Uiso calc 1
H H28B 0.486392 0.047574 0.433269 0.088 Uiso calc 1
H H28C 0.334855 0.138305 0.465970 0.088 Uiso calc 1
O O5 0.0797(4) 0.1164(2) 0.38396(14) 0.0435(7) Uani d 1
C C29 -0.0299(5) 0.1762(4) 0.4250(2) 0.0382(10) Uani d 1
C C30 -0.0360(6) 0.1374(4) 0.4994(2) 0.0501(12) Uani d 1
H H30 0.046613 0.070204 0.520136 0.060 Uiso calc 1
C C31 -0.1584(7) 0.1949(5) 0.5422(3) 0.0607(14) Uani d 1
H H31 -0.160533 0.166553 0.591871 0.073 Uiso calc 1
C C32 -0.2793(7) 0.2939(5) 0.5137(3) 0.0603(15) Uani d 1
H H32 -0.364788 0.332811 0.543589 0.072 Uiso calc 1
C C33 -0.2746(6) 0.3353(4) 0.4424(3) 0.0508(12) Uani d 1
H H33 -0.356895 0.403656 0.423077 0.061 Uiso calc 1
C C34 -0.1500(6) 0.2784(4) 0.3970(2) 0.0387(10) Uani d 1
C C35 -0.1569(5) 0.3304(3) 0.3228(2) 0.0417(10) Uani d 1
H H35 -0.248622 0.397059 0.309971 0.050 Uiso calc 1
N N3 -0.0539(4) 0.2977(3) 0.27154(18) 0.0357(8) Uani d 1
C C36 -0.0899(5) 0.3710(4) 0.2038(2) 0.0429(11) Uani d 1
C C37 -0.1476(6) 0.4877(4) 0.1961(3) 0.0550(13) Uani d 1
H H37 -0.162028 0.522476 0.237013 0.066 Uiso calc 1
C C38 -0.1839(7) 0.5532(5) 0.1296(3) 0.0715(17) Uani d 1
H H38 -0.227633 0.632671 0.125040 0.086 Uiso calc 1
C C39 -0.1575(8) 0.5050(5) 0.0705(3) 0.0743(18) Uani d 1
H H39 -0.182496 0.551187 0.024891 0.089 Uiso calc 1
C C40 -0.0950(7) 0.3898(4) 0.0757(3) 0.0599(14) Uani d 1
H H40 -0.075556 0.356924 0.033888 0.072 Uiso calc 1
C C41 -0.0608(6) 0.3222(4) 0.1423(2) 0.0449(11) Uani d 1
O O6 0.0012(4) 0.2059(3) 0.15338(15) 0.0507(8) Uani d 1
C C42 0.0206(7) 0.1549(4) 0.0909(3) 0.0633(14) Uani d 1
H H42A -0.092795 0.170690 0.069271 0.095 Uiso calc 1
H H42B 0.070042 0.073270 0.104283 0.095 Uiso calc 1
H H42C 0.097641 0.185902 0.056568 0.095 Uiso calc 1

loop_
_atom_site_aniso_label
_atom_site_aniso_U_11
_atom_site_aniso_U_22
_atom_site_aniso_U_33
_atom_site_aniso_U_12
_atom_site_aniso_U_13
_atom_site_aniso_U_23
La1 0.02729(12) 0.02870(12) 0.02971(12) -0.00629(9) 0.00191(8) -0.00682(8)
O1 0.0359(15) 0.0296(16) 0.0490(18) -0.0053(12) -0.0115(13) -0.0107(13)
C1 0.028(2) 0.034(2) 0.035(2) -0.0057(18) 0.0040(18) -0.0077(17)
C2 0.040(2) 0.042(3) 0.046(3) -0.007(2) -0.006(2) -0.014(2)
C3 0.035(2) 0.051(3) 0.051(3) -0.001(2) -0.009(2) -0.006(2)
C4 0.039(3) 0.038(3) 0.078(4) 0.005(2) -0.007(3) -0.011(2)
C5 0.035(2) 0.037(3) 0.069(3) -0.004(2) 0.002(2) -0.017(2)
C6 0.027(2) 0.033(2) 0.042(2) -0.0065(17) 0.0045(18) -0.0122(18)
C7 0.035(2) 0.034(2) 0.042(2) -0.0141(19) 0.0070(19) -0.0143(18)
N1 0.0269(17) 0.0363(19) 0.0329(18) -0.0109(15) 0.0030(14) -0.0088(14)
C8 0.034(2) 0.047(3) 0.036(2) -0.017(2) 0.0007(19) -0.0117(19)
C9 0.050(3) 0.074(4) 0.055(3) -0.023(3) 0.002(3) -0.028(3)
C10 0.071(4) 0.111(5) 0.067(4) -0.032(4) -0.005(3) -0.049(4)
C11 0.060(4) 0.111(5) 0.081(4) -0.033(4) -0.022(3) -0.035(4)
C12 0.039(3) 0.079(4) 0.071(4) -0.018(3) -0.011(3) -0.023(3)
C13 0.035(2) 0.045(3) 0.041(2) -0.014(2) -0.0033(19) -0.010(2)
O2 0.0300(15) 0.0398(17) 0.0539(19) -0.0090(13) -0.0016(14) -0.0107(14)
C14 0.024(2) 0.061(3) 0.078(4) -0.012(2) 0.009(2) -0.024(3)
O3 0.059(2) 0.0422(18) 0.0384(17) -0.0180(15) 0.0157(15) -0.0117(14)
C15 0.039(2) 0.047(3) 0.038(2) -0.012(2) 0.008(2) -0.009(2)
C16 0.076(4) 0.060(3) 0.050(3) -0.025(3) 0.018(3) -0.024(2)
C17 0.079(4) 0.071(4) 0.033(3) -0.020(3) 0.015(3) -0.012(2)
C18 0.062(3) 0.078(4) 0.036(3) -0.023(3) 0.009(2) 0.008(3)
C19 0.053(3) 0.051(3) 0.049(3) -0.015(2) 0.007(2) 0.002(2)
C20 0.034(2) 0.047(3) 0.032(2) -0.010(2) 0.0023(19) -0.0034(19)
C21 0.038(2) 0.035(2) 0.041(2) -0.0097(19) 0.000(2) -0.0037(19)
N2 0.0363(19) 0.0339(19) 0.0366(19) -0.0101(15) 0.0008(16) -0.0073(15)
C22 0.035(2) 0.036(2) 0.043(3) -0.0126(19) 0.0033(19) -0.0149(19)
C23 0.043(3) 0.037(3) 0.067(3) -0.014(2) 0.010(2) -0.011(2)
C24 0.054(3) 0.040(3) 0.091(4) -0.016(2) 0.019(3) -0.027(3)
C25 0.062(3) 0.064(4) 0.079(4) -0.023(3) 0.019(3) -0.050(3)
C26 0.051(3) 0.055(3) 0.051(3) -0.016(2) 0.006(2) -0.029(2)
C27 0.034(2) 0.037(2) 0.048(3) -0.0127(19) 0.003(2) -0.015(2)
O4 0.0571(19) 0.0376(17) 0.0380(17) -0.0085(15) -0.0044(14) -0.0114(13)
C28 0.074(4) 0.059(3) 0.041(3) -0.011(3) -0.016(3) -0.012(2)
O5 0.0428(17) 0.0463(18) 0.0339(16) -0.0019(14) 0.0013(14) -0.0058(13)
C29 0.037(2) 0.048(3) 0.036(2) -0.019(2) 0.0086(19) -0.0148(19)
C30 0.061(3) 0.057(3) 0.039(3) -0.024(3) 0.004(2) -0.015(2)
C31 0.085(4) 0.075(4) 0.036(3) -0.039(3) 0.013(3) -0.022(3)
C32 0.075(4) 0.070(4) 0.055(3) -0.038(3) 0.030(3) -0.038(3)
C33 0.053(3) 0.045(3) 0.062(3) -0.020(2) 0.018(2) -0.027(2)
C34 0.043(2) 0.040(2) 0.040(2) -0.019(2) 0.010(2) -0.0162(19)
C35 0.036(2) 0.031(2) 0.057(3) -0.0056(19) 0.003(2) -0.012(2)
N3 0.0324(18) 0.0335(19) 0.039(2) -0.0060(15) -0.0004(16) -0.0051(15)
C36 0.033(2) 0.046(3) 0.044(3) -0.009(2) -0.001(2) 0.002(2)
C37 0.047(3) 0.040(3) 0.068(3) -0.003(2) -0.003(3) 0.002(2)
C38 0.070(4) 0.041(3) 0.087(5) -0.006(3) -0.010(3) 0.015(3)
C39 0.072(4) 0.073(4) 0.060(4) -0.017(3) -0.014(3) 0.033(3)
C40 0.064(3) 0.065(4) 0.043(3) -0.020(3) -0.007(2) 0.014(2)
C41 0.037(2) 0.051(3) 0.041(3) -0.011(2) -0.004(2) 0.005(2)
O6 0.061(2) 0.051(2) 0.0358(17) -0.0081(16) -0.0028(15) -0.0076(14)
C42 0.078(4) 0.068(4) 0.042(3) -0.014(3) -0.003(3) -0.013(3)

loop_
_atom_type_symbol
_atom_type_description
_atom_type_scat_dispersion_real
_atom_type_scat_dispersion_imag
_atom_type_scat_source
C C 0.0033 0.0016 'International Tables Vol C Tables 4.2.6.8 and 6.1.1.4'
H H 0.0000 0.0000 'International Tables Vol C Tables 4.2.6.8 and 6.1.1.4'
N N 0.0061 0.0033 'International Tables Vol C Tables 4.2.6.8 and 6.1.1.4'
O O 0.0106 0.0060 'International Tables Vol C Tables 4.2.6.8 and 6.1.1.4'
La La -0.2871 2.4523 'International Tables Vol C Tables 4.2.6.8 and 6.1.1.4'

loop_
_geom_angle_atom_site_label_1
_geom_angle_atom_site_label_2
_geom_angle_atom_site_label_3
_geom_angle
O1 La1 O5 91.10(10)
O1 La1 O3 87.68(10)
O5 La1 O3 172.59(11)
O1 La1 N1 66.73(9)
O5 La1 N1 105.31(10)
O3 La1 N1 80.91(10)
O1 La1 N2 104.15(10)
O5 La1 N2 106.83(10)
O3 La1 N2 66.47(10)
N1 La1 N2 146.73(10)
O1 La1 N3 152.26(10)
O5 La1 N3 66.91(10)
O3 La1 N3 111.88(10)
N1 La1 N3 133.54(10)
N2 La1 N3 68.88(10)
O1 La1 O2 113.99(9)
O5 La1 O2 74.90(10)
O3 La1 O2 112.24(10)
N1 La1 O2 56.69(9)
N2 La1 O2 141.83(9)
N3 La1 O2 77.71(9)
O1 La1 O6 150.42(9)
O5 La1 O6 115.36(9)
O3 La1 O6 67.74(10)
N1 La1 O6 92.34(9)
N2 La1 O6 81.59(10)
N3 La1 O6 57.06(9)
O2 La1 O6 64.62(9)
O1 La1 O4 67.88(9)
O5 La1 O4 67.43(10)
O3 La1 O4 105.40(10)
N1 La1 O4 133.82(9)
N2 La1 O4 55.33(9)
N3 La1 O4 87.43(9)
O2 La1 O4 142.34(9)
O6 La1 O4 132.91(9)
C1 O1 La1 149.8(2)
O1 C1 C6 121.8(4)
O1 C1 C2 120.9(4)
C6 C1 C2 117.3(4)
C3 C2 C1 120.8(4)
C3 C2 H2 119.6
C1 C2 H2 119.6
C2 C3 C4 122.1(4)
C2 C3 H3 118.9
C4 C3 H3 118.9
C5 C4 C3 118.4(4)
C5 C4 H4 120.8
C3 C4 H4 120.8
C4 C5 C6 122.2(4)
C4 C5 H5 118.9
C6 C5 H5 118.9
C5 C6 C1 119.2(4)
C5 C6 C7 117.2(4)
C1 C6 C7 123.5(4)
N1 C7 C6 128.2(4)
N1 C7 H7 115.9
C6 C7 H7 115.9
C7 N1 C8 115.2(3)
C7 N1 La1 129.9(3)
C8 N1 La1 114.9(2)
C9 C8 C13 119.1(4)
C9 C8 N1 123.3(4)
C13 C8 N1 117.6(4)
C8 C9 C10 119.8(5)
C8 C9 H9 120.1
C10 C9 H9 120.1
C11 C10 C9 120.1(5)
C11 C10 H10 120.0
C9 C10 H10 120.0
C10 C11 C12 121.3(5)
C10 C11 H11 119.3
C12 C11 H11 119.3
C11 C12 C13 118.5(5)
C11 C12 H12 120.7
C13 C12 H12 120.7
C12 C13 C8 121.1(4)
C12 C13 O2 124.4(4)
C8 C13 O2 114.5(3)
C13 O2 C14 116.6(3)
C13 O2 La1 116.5(2)
C14 O2 La1 119.3(2)
O2 C14 H14A 109.5
O2 C14 H14B 109.5
H14A C14 H14B 109.5
O2 C14 H14C 109.5
H14A C14 H14C 109.5
H14B C14 H14C 109.5
C15 O3 La1 146.6(3)
O3 C15 C16 120.9(4)
O3 C15 C20 122.4(4)
C16 C15 C20 116.7(4)
C17 C16 C15 122.3(5)
C17 C16 H16 118.8
C15 C16 H16 118.8
C16 C17 C18 120.9(5)
C16 C17 H17 119.5
C18 C17 H17 119.5
C19 C18 C17 119.0(5)
C19 C18 H18 120.5
C17 C18 H18 120.5
C18 C19 C20 121.8(5)
C18 C19 H19 119.1
C20 C19 H19 119.1
C19 C20 C15 119.3(4)
C19 C20 C21 116.9(4)
C15 C20 C21 123.8(4)
N2 C21 C20 126.7(4)
N2 C21 H21 116.7
C20 C21 H21 116.7
C21 N2 C22 117.1(3)
C21 N2 La1 131.2(3)
C22 N2 La1 111.8(2)
C23 C22 C27 119.5(4)
C23 C22 N2 123.9(4)
C27 C22 N2 116.5(4)
C22 C23 C24 119.7(5)
C22 C23 H23 120.1
C24 C23 H23 120.1
C25 C24 C23 120.1(5)
C25 C24 H24 120.0
C23 C24 H24 120.0
C24 C25 C26 121.0(5)
C24 C25 H25 119.5
C26 C25 H25 119.5
C25 C26 C27 118.8(5)
C25 C26 H26 120.6
C27 C26 H26 120.6
O4 C27 C22 114.9(4)
O4 C27 C26 124.2(4)
C22 C27 C26 120.8(4)
C27 O4 C28 117.7(3)
C27 O4 La1 109.9(2)
C28 O4 La1 118.9(3)
O4 C28 H28A 109.5
O4 C28 H28B 109.5
H28A C28 H28B 109.5
O4 C28 H28C 109.5
H28A C28 H28C 109.5
H28B C28 H28C 109.5
C29 O5 La1 149.3(3)
O5 C29 C34 121.7(4)
O5 C29 C30 120.8(4)
C34 C29 C30 117.5(4)
C31 C30 C29 121.4(5)
C31 C30 H30 119.3
C29 C30 H30 119.3
C30 C31 C32 120.7(5)
C30 C31 H31 119.7
C32 C31 H31 119.7
C33 C32 C31 119.6(5)
C33 C32 H32 120.2
C31 C32 H32 120.2
C32 C33 C34 121.2(5)
C32 C33 H33 119.4
C34 C33 H33 119.4
C29 C34 C33 119.7(4)
C29 C34 C35 124.0(4)
C33 C34 C35 116.3(4)
N3 C35 C34 128.1(4)
N3 C35 H35 115.9
C34 C35 H35 115.9
C35 N3 C36 114.8(4)
C35 N3 La1 129.1(3)
C36 N3 La1 116.0(3)
C37 C36 C41 118.5(4)
C37 C36 N3 123.4(4)
C41 C36 N3 118.1(4)
C38 C37 C36 120.5(5)
C38 C37 H37 119.8
C36 C37 H37 119.8
C39 C38 C37 120.4(5)
C39 C38 H38 119.8
C37 C38 H38 119.8
C38 C39 C40 120.9(5)
C38 C39 H39 119.5
C40 C39 H39 119.5
C39 C40 C41 119.5(5)
C39 C40 H40 120.2
C41 C40 H40 120.2
O6 C41 C40 124.1(4)
O6 C41 C36 115.8(4)
C40 C41 C36 120.1(5)
C41 O6 C42 116.1(3)
C41 O6 La1 116.4(2)
C42 O6 La1 121.1(3)
O6 C42 H42A 109.5
O6 C42 H42B 109.5
H42A C42 H42B 109.5
O6 C42 H42C 109.5
H42A C42 H42C 109.5
H42B C42 H42C 109.5

loop_
_geom_bond_atom_site_label_1
_geom_bond_atom_site_label_2
_geom_bond_distance
La1 O1 2.324(3)
La1 O5 2.329(3)
La1 O3 2.365(3)
La1 N1 2.747(3)
La1 N2 2.749(3)
La1 N3 2.769(3)
La1 O2 2.781(3)
La1 O6 2.839(3)
La1 O4 2.860(3)
O1 C1 1.304(4)
C1 C6 1.413(5)
C1 C2 1.416(6)
C2 C3 1.366(6)
C2 H2 0.9500
C3 C4 1.370(6)
C3 H3 0.9500
C4 C5 1.366(6)
C4 H4 0.9500
C5 C6 1.402(6)
C5 H5 0.9500
C6 C7 1.432(5)
C7 N1 1.288(5)
C7 H7 0.9500
N1 C8 1.427(5)
C8 C9 1.385(6)
C8 C13 1.388(6)
C9 C10 1.390(7)
C9 H9 0.9500
C10 C11 1.360(8)
C10 H10 0.9500
C11 C12 1.381(7)
C11 H11 0.9500
C12 C13 1.383(6)
C12 H12 0.9500
C13 O2 1.390(5)
O2 C14 1.439(5)
C14 H14A 0.9800
C14 H14B 0.9800
C14 H14C 0.9800
O3 C15 1.298(5)
C15 C16 1.409(6)
C15 C20 1.419(6)
C16 C17 1.365(6)
C16 H16 0.9500
C17 C18 1.379(7)
C17 H17 0.9500
C18 C19 1.365(7)
C18 H18 0.9500
C19 C20 1.412(6)
C19 H19 0.9500
C20 C21 1.444(6)
C21 N2 1.290(5)
C21 H21 0.9500
N2 C22 1.436(5)
C22 C23 1.381(6)
C22 C27 1.382(6)
C23 C24 1.393(7)
C23 H23 0.9500
C24 C25 1.362(7)
C24 H24 0.9500
C25 C26 1.384(7)
C25 H25 0.9500
C26 C27 1.386(6)
C26 H26 0.9500
C27 O4 1.380(5)
O4 C28 1.439(5)
C28 H28A 0.9800
C28 H28B 0.9800
C28 H28C 0.9800
O5 C29 1.310(5)
C29 C34 1.406(6)
C29 C30 1.416(6)
C30 C31 1.370(6)
C30 H30 0.9500
C31 C32 1.385(7)
C31 H31 0.9500
C32 C33 1.366(7)
C32 H32 0.9500
C33 C34 1.409(6)
C33 H33 0.9500
C34 C35 1.443(6)
C35 N3 1.292(5)
C35 H35 0.9500
N3 C36 1.433(5)
C36 C37 1.390(6)
C36 C41 1.402(6)
C37 C38 1.378(7)
C37 H37 0.9500
C38 C39 1.356(8)
C38 H38 0.9500
C39 C40 1.379(7)
C39 H39 0.9500
C40 C41 1.387(6)
C40 H40 0.9500
C41 O6 1.384(5)
O6 C42 1.438(5)
C42 H42A 0.9800
C42 H42B 0.9800
C42 H42C 0.9800

loop_
_geom_hbond_atom_site_label_D
_geom_hbond_atom_site_label_H
_geom_hbond_atom_site_label_A
_geom_hbond_site_symmetry_A
_geom_hbond_distance_DH
_geom_hbond_distance_HA
_geom_hbond_distance_DA
_geom_hbond_angle_DHA
_geom_hbond_publ_flag
C12 H12 O3 1_455 0.95 2.51 3.402(6) 157.0 yes
C14 H14A O1 1_455 0.98 2.32 3.295(5) 170.5 yes
C28 H28B O1 . 0.98 2.50 3.132(6) 122.4 yes

loop_
_geom_torsion_atom_site_label_1
_geom_torsion_atom_site_label_2
_geom_torsion_atom_site_label_3
_geom_torsion_atom_site_label_4
_geom_torsion
La1 O1 C1 C6 -1.6(8)
La1 O1 C1 C2 178.5(3)
O1 C1 C2 C3 178.6(4)
C6 C1 C2 C3 -1.4(6)
C1 C2 C3 C4 -0.7(7)
C2 C3 C4 C5 1.6(8)
C3 C4 C5 C6 -0.4(7)
C4 C5 C6 C1 -1.8(7)
C4 C5 C6 C7 -179.6(4)
O1 C1 C6 C5 -177.4(4)
C2 C1 C6 C5 2.6(6)
O1 C1 C6 C7 0.3(6)
C2 C1 C6 C7 -179.7(4)
C5 C6 C7 N1 178.8(4)
C1 C6 C7 N1 1.0(7)
C6 C7 N1 C8 180.0(4)
C6 C7 N1 La1 -1.4(6)
C7 N1 C8 C9 -38.9(6)
La1 N1 C8 C9 142.2(4)
C7 N1 C8 C13 143.7(4)
La1 N1 C8 C13 -35.1(4)
C13 C8 C9 C10 -1.5(7)
N1 C8 C9 C10 -178.9(5)
C8 C9 C10 C11 -1.7(9)
C9 C10 C11 C12 2.1(10)
C10 C11 C12 C13 0.7(9)
C11 C12 C13 C8 -4.0(8)
C11 C12 C13 O2 177.6(5)
C9 C8 C13 C12 4.4(7)
N1 C8 C13 C12 -178.1(4)
C9 C8 C13 O2 -177.0(4)
N1 C8 C13 O2 0.5(6)
C12 C13 O2 C14 2.3(6)
C8 C13 O2 C14 -176.2(4)
C12 C13 O2 La1 -147.1(4)
C8 C13 O2 La1 34.4(4)
La1 O3 C15 C16 -158.5(4)
La1 O3 C15 C20 23.3(8)
O3 C15 C16 C17 -178.3(5)
C20 C15 C16 C17 -0.1(8)
C15 C16 C17 C18 1.4(9)
C16 C17 C18 C19 -1.1(8)
C17 C18 C19 C20 -0.4(8)
C18 C19 C20 C15 1.6(7)
C18 C19 C20 C21 179.8(4)
O3 C15 C20 C19 176.8(4)
C16 C15 C20 C19 -1.4(6)
O3 C15 C20 C21 -1.3(7)
C16 C15 C20 C21 -179.5(4)
C19 C20 C21 N2 175.8(4)
C15 C20 C21 N2 -6.0(7)
C20 C21 N2 C22 -179.0(4)
C20 C21 N2 La1 -1.3(6)
C21 N2 C22 C23 42.8(6)
La1 N2 C22 C23 -135.3(4)
C21 N2 C22 C27 -140.3(4)
La1 N2 C22 C27 41.6(4)
C27 C22 C23 C24 -0.1(6)
N2 C22 C23 C24 176.7(4)
C22 C23 C24 C25 -0.2(7)
C23 C24 C25 C26 1.3(8)
C24 C25 C26 C27 -2.0(7)
C23 C22 C27 O4 -179.8(4)
N2 C22 C27 O4 3.2(5)
C23 C22 C27 C26 -0.6(6)
N2 C22 C27 C26 -177.7(4)
C25 C26 C27 O4 -179.2(4)
C25 C26 C27 C22 1.7(7)
C22 C27 O4 C28 175.8(4)
C26 C27 O4 C28 -3.3(6)
C22 C27 O4 La1 -43.8(4)
C26 C27 O4 La1 137.1(4)
La1 O5 C29 C34 14.4(8)
La1 O5 C29 C30 -168.1(4)
O5 C29 C30 C31 -175.0(4)
C34 C29 C30 C31 2.5(7)
C29 C30 C31 C32 -0.8(8)
C30 C31 C32 C33 -0.8(8)
C31 C32 C33 C34 0.6(7)
O5 C29 C34 C33 174.8(4)
C30 C29 C34 C33 -2.7(6)
O5 C29 C34 C35 -4.3(6)
C30 C29 C34 C35 178.2(4)
C32 C33 C34 C29 1.2(7)
C32 C33 C34 C35 -179.6(4)
C29 C34 C35 N3 -3.8(7)
C33 C34 C35 N3 177.0(4)
C34 C35 N3 C36 -177.0(4)
C34 C35 N3 La1 5.6(7)
C35 N3 C36 C37 36.5(6)
La1 N3 C36 C37 -145.7(4)
C35 N3 C36 C41 -145.3(4)
La1 N3 C36 C41 32.5(5)
C41 C36 C37 C38 3.4(7)
N3 C36 C37 C38 -178.4(4)
C36 C37 C38 C39 -2.5(8)
C37 C38 C39 C40 0.4(9)
C38 C39 C40 C41 0.9(8)
C39 C40 C41 O6 179.6(5)
C39 C40 C41 C36 0.1(7)
C37 C36 C41 O6 178.2(4)
N3 C36 C41 O6 0.0(6)
C37 C36 C41 C40 -2.2(7)
N3 C36 C41 C40 179.5(4)
C40 C41 O6 C42 -3.5(6)
C36 C41 O6 C42 176.0(4)
C40 C41 O6 La1 148.8(4)
C36 C41 O6 La1 -31.7(5)
